data_2208008
loop_
_publ_author_name
'Xiao-Ling Wang'

_publ_section_title
;
 8-Oxotetrahydropalmatine
;
_journal_coeditor_code CI6741
_journal_issue 2
_journal_name_full 'Acta Crystallographica Section E'
_journal_page_first o498
_journal_page_last o499
_journal_paper_doi 10.1107/S1600536806000080
_journal_volume 62
_journal_year 2006
_chemical_formula_iupac 'C21 H23 N O5'
_chemical_formula_moiety 'C21 H23 N O5'
_chemical_formula_sum 'C21 H23 N O5'
_chemical_formula_weight 369.40
_chemical_name_common
;
8-Oxotetrahydropalmatine
;
_chemical_name_systematic
;
2,3,9,10-tetramethoxy-5,6,13,13a-tetrahydroisoquino[3,2-a]isoquinolin-8-one
;
_space_group_IT_number 4
_symmetry_cell_setting monoclinic
_symmetry_space_group_name_Hall 'P 2yb'
_symmetry_space_group_name_H-M 'P 1 21 1'
_atom_sites_solution_hydrogens geom
_atom_sites_solution_primary direct
_atom_sites_solution_secondary difmap
_audit_creation_method SHELXL97
_cell_angle_alpha 90.00
_cell_angle_beta 93.335(15)
_cell_angle_gamma 90.00
_cell_formula_units_Z 2
_cell_length_a 7.8750(10)
_cell_length_b 7.8700(10)
_cell_length_c 15.139(3)
_cell_measurement_reflns_used 33
_cell_measurement_temperature 296(2)
_cell_measurement_theta_max 14.81
_cell_measurement_theta_min 3.67
_cell_volume 936.7(3)
_computing_cell_refinement XSCANS
_computing_data_collection 'XSCANS (Siemens, 1994)'
_computing_data_reduction 'SHELXTL (Sheldrick, 1997b)'
_computing_molecular_graphics SHELXTL
_computing_publication_material SHELXTL
_computing_structure_refinement 'SHELXL97 (Sheldrick, 1997a)'
_computing_structure_solution 'SHELXS97 (Sheldrick, 1997a)'
_diffrn_ambient_temperature 296(2)
_diffrn_measured_fraction_theta_full 1.000
_diffrn_measured_fraction_theta_max 1.000
_diffrn_measurement_device_type 'Siemens P4'
_diffrn_measurement_method \w
_diffrn_radiation_monochromator graphite
_diffrn_radiation_source 'normal-focus sealed tube'
_diffrn_radiation_type MoK\a
_diffrn_radiation_wavelength 0.71073
_diffrn_reflns_av_R_equivalents 0.0194
_diffrn_reflns_av_sigmaI/netI 0.0380
_diffrn_reflns_limit_h_max 10
_diffrn_reflns_limit_h_min 0
_diffrn_reflns_limit_k_max 10
_diffrn_reflns_limit_k_min 0
_diffrn_reflns_limit_l_max 19
_diffrn_reflns_limit_l_min -19
_diffrn_reflns_number 2601
_diffrn_reflns_theta_full 27.49
_diffrn_reflns_theta_max 27.49
_diffrn_reflns_theta_min 1.35
_diffrn_standards_decay_% 1.14
_diffrn_standards_interval_count 97
_diffrn_standards_number 3
_exptl_absorpt_coefficient_mu 0.094
_exptl_absorpt_correction_type none
_exptl_crystal_colour yellow
_exptl_crystal_density_diffrn 1.310
_exptl_crystal_density_method 'not measured'
_exptl_crystal_description Block
_exptl_crystal_F_000 392
_exptl_crystal_size_max 0.48
_exptl_crystal_size_mid 0.38
_exptl_crystal_size_min 0.26
_refine_diff_density_max 0.192
_refine_diff_density_min -0.144
_refine_ls_extinction_coef 0.008(2)
_refine_ls_extinction_expression Fc^*^=kFc[1+0.001xFc^2^\l^3^/sin(2\q)]^-1/4^
_refine_ls_extinction_method 'SHELXL97 (Sheldrick, 1997a)'
_refine_ls_goodness_of_fit_ref 0.917
_refine_ls_hydrogen_treatment constr
_refine_ls_matrix_type full
_refine_ls_number_parameters 249
_refine_ls_number_reflns 2318
_refine_ls_number_restraints 1
_refine_ls_restrained_S_all 0.917
_refine_ls_R_factor_all 0.0670
_refine_ls_R_factor_gt 0.0413
_refine_ls_shift/su_max 0.001
_refine_ls_shift/su_mean 0.000
_refine_ls_structure_factor_coef Fsqd
_refine_ls_weighting_details 'calc w = 1/[\s^2^(Fo^2^)+(0.0561P)^2^] where P=(Fo^2^+2Fc^2^)/3'
_refine_ls_weighting_scheme calc
_refine_ls_wR_factor_gt 0.0945
_refine_ls_wR_factor_ref 0.1028
_reflns_number_gt 1515
_reflns_number_total 2318
_reflns_threshold_expression I>2\s(I)
_cod_data_source_file ci6741.cif
_cod_data_source_block I
_cod_depositor_comments
;
The following automatic conversions were performed:
'_symmetry_cell_setting' value 'Monoclinic' changed to 'monoclinic'
according to '/home/saulius/struct/CIF-dictionaries/cif_core.dic'
dictionary named 'cif_core.dic' version 2.4.1 from 2010-06-29.

Automatic conversion script
Id: cif_fix_enum 1527 2010-12-29 10:47:43Z saulius 

The following automatic conversions were performed:

'_symmetry_cell_setting' value 'Monoclinic' changed to 'monoclinic'
according to /home/saulius/struct/CIF-dictionaries/cif_core.dic
dictionary named 'cif_core.dic' version 2.4.1 from 2010-06-29.

Automatic conversion script
Id: cif_fix_values 1715 2011-07-08 13:25:40Z adriana 
;
_cod_original_sg_symbol_H-M 'P 21'
_cod_database_code 2208008
_cod_database_fobs_code 2208008

loop_
_symmetry_equiv_pos_as_xyz
'x, y, z'
'-x, y+1/2, -z'

loop_
_atom_site_label
_atom_site_fract_x
_atom_site_fract_y
_atom_site_fract_z
_atom_site_U_iso_or_equiv
_atom_site_adp_type
_atom_site_calc_flag
_atom_site_refinement_flags
_atom_site_occupancy
_atom_site_type_symbol
O1 0.1582(4) 0.4489(4) 0.09476(14) 0.0826(8) Uani d . 1 O
O2 0.3142(4) 0.7033(5) 0.03323(13) 0.0914(9) Uani d . 1 O
O3 0.2758(3) 1.0031(2) 0.56790(13) 0.0603(7) Uani d . 1 O
O4 0.2274(3) 0.8467(3) 0.72332(13) 0.0550(6) Uani d . 1 O
O5 0.2325(3) 0.5582(3) 0.80954(11) 0.0571(6) Uani d . 1 O
N7 0.2087(3) 0.8574(3) 0.44350(14) 0.0405(6) Uani d . 1 N
C1 0.1574(4) 0.5759(4) 0.24272(17) 0.0468(7) Uani d . 1 C
H1 0.1018 0.4827 0.2654 0.056 Uiso calc R 1 H
C2 0.1964(4) 0.5767(5) 0.15431(18) 0.0544(8) Uani d . 1 C
C3 0.2794(4) 0.7157(5) 0.12087(19) 0.0610(9) Uani d . 1 C
C4 0.3171(4) 0.8521(5) 0.17394(19) 0.0580(8) Uani d . 1 C
H4 0.3703 0.9459 0.1504 0.070 Uiso calc R 1 H
C5 0.3114(4) 1.0098(4) 0.31884(18) 0.0523(8) Uani d . 1 C
H5A 0.2959 1.1107 0.2825 0.063 Uiso calc R 1 H
H5B 0.4280 1.0081 0.3433 0.063 Uiso calc R 1 H
C6 0.1908(4) 1.0144(4) 0.39305(19) 0.0482(8) Uani d . 1 C
H6A 0.2170 1.1109 0.4313 0.058 Uiso calc R 1 H
H6B 0.0746 1.0262 0.3688 0.058 Uiso calc R 1 H
C8 0.2462(4) 0.8664(3) 0.53230(17) 0.0369(6) Uani d . 1 C
C9 0.2420(3) 0.7020(4) 0.67474(17) 0.0390(6) Uani d . 1 C
C10 0.2405(3) 0.5464(4) 0.71995(17) 0.0414(7) Uani d . 1 C
C11 0.2468(4) 0.3969(4) 0.67366(17) 0.0452(8) Uani d . 1 C
H11 0.2432 0.2937 0.7034 0.054 Uiso calc R 1 H
C12 0.2586(4) 0.3990(3) 0.58252(18) 0.0442(8) Uani d . 1 C
H12 0.2663 0.2969 0.5521 0.053 Uiso calc R 1 H
C13 0.2747(4) 0.5575(4) 0.43811(16) 0.0436(7) Uani d . 1 C
H13A 0.2391 0.4496 0.4121 0.052 Uiso calc R 1 H
H13B 0.3929 0.5754 0.4259 0.052 Uiso calc R 1 H
C14 0.2775(3) 0.8548(4) 0.26350(17) 0.0444(7) Uani d . 1 C
C15 0.2007(3) 0.7134(4) 0.29786(17) 0.0403(6) Uani d . 1 C
C16 0.1679(4) 0.6984(4) 0.39601(15) 0.0381(6) Uani d . 1 C
H16 0.0475 0.6717 0.4018 0.046 Uiso calc R 1 H
C17 0.2490(3) 0.7043(4) 0.58232(16) 0.0353(6) Uani d . 1 C
C18 0.2591(3) 0.5501(4) 0.53646(16) 0.0376(6) Uani d . 1 C
C19 0.0655(6) 0.3100(5) 0.1208(2) 0.0836(12) Uani d . 1 C
H19A 0.1315 0.2471 0.1650 0.100 Uiso calc R 1 H
H19B 0.0387 0.2384 0.0706 0.100 Uiso calc R 1 H
H19C -0.0378 0.3483 0.1450 0.100 Uiso calc R 1 H
C20 0.3840(7) 0.8456(8) -0.0072(2) 0.135(2) Uani d . 1 C
H20A 0.3141 0.9433 0.0019 0.162 Uiso calc R 1 H
H20B 0.3891 0.8250 -0.0695 0.162 Uiso calc R 1 H
H20C 0.4967 0.8659 0.0183 0.162 Uiso calc R 1 H
C21 0.3873(5) 0.9198(4) 0.75308(19) 0.0702(11) Uani d . 1 C
H21A 0.4575 0.8342 0.7819 0.084 Uiso calc R 1 H
H21B 0.3683 1.0101 0.7940 0.084 Uiso calc R 1 H
H21C 0.4431 0.9640 0.7033 0.084 Uiso calc R 1 H
C22 0.1907(5) 0.4072(5) 0.8559(2) 0.0687(10) Uani d . 1 C
H22A 0.0872 0.3600 0.8297 0.082 Uiso calc R 1 H
H22B 0.1758 0.4340 0.9168 0.082 Uiso calc R 1 H
H22C 0.2810 0.3260 0.8523 0.082 Uiso calc R 1 H

loop_
_atom_site_aniso_label
_atom_site_aniso_U_11
_atom_site_aniso_U_22
_atom_site_aniso_U_33
_atom_site_aniso_U_12
_atom_site_aniso_U_13
_atom_site_aniso_U_23
O1 0.115(2) 0.0868(19) 0.0478(12) -0.0279(18) 0.0228(14) -0.0213(14)
O2 0.119(2) 0.117(2) 0.0407(11) -0.019(2) 0.0277(14) 0.0006(16)
O3 0.1030(19) 0.0292(11) 0.0470(12) -0.0058(12) -0.0102(12) -0.0012(9)
O4 0.0803(16) 0.0386(11) 0.0483(11) 0.0004(13) 0.0214(11) -0.0071(10)
O5 0.0861(15) 0.0495(12) 0.0366(10) -0.0059(13) 0.0110(10) 0.0023(10)
N7 0.0538(15) 0.0262(12) 0.0411(12) 0.0011(12) -0.0004(10) 0.0013(10)
C1 0.0533(17) 0.0484(16) 0.0392(14) -0.0057(16) 0.0088(13) 0.0017(14)
C2 0.0619(19) 0.063(2) 0.0387(15) -0.0043(19) 0.0066(14) -0.0038(16)
C3 0.069(2) 0.079(2) 0.0355(14) -0.007(2) 0.0102(15) 0.0026(18)
C4 0.0563(19) 0.070(2) 0.0489(17) -0.011(2) 0.0091(14) 0.0132(18)
C5 0.0575(18) 0.0449(17) 0.0539(17) -0.0100(16) -0.0024(14) 0.0138(15)
C6 0.0599(19) 0.0327(15) 0.0506(16) 0.0046(15) -0.0092(14) 0.0039(14)
C8 0.0439(16) 0.0267(14) 0.0403(15) 0.0009(13) 0.0036(12) -0.0022(12)
C9 0.0426(16) 0.0346(14) 0.0405(14) 0.0004(15) 0.0076(12) -0.0040(14)
C10 0.0454(16) 0.0402(16) 0.0387(14) -0.0031(16) 0.0029(12) 0.0040(14)
C11 0.059(2) 0.0335(15) 0.0429(15) -0.0018(14) -0.0013(14) 0.0066(13)
C12 0.061(2) 0.0247(14) 0.0461(16) 0.0020(13) -0.0016(15) -0.0026(12)
C13 0.0596(18) 0.0332(14) 0.0382(14) 0.0052(16) 0.0044(12) -0.0032(13)
C14 0.0431(16) 0.0508(17) 0.0388(14) -0.0055(17) -0.0008(12) 0.0054(14)
C15 0.0396(15) 0.0461(16) 0.0350(12) 0.0052(16) 0.0019(11) 0.0035(14)
C16 0.0430(15) 0.0365(13) 0.0351(13) -0.0010(15) 0.0040(11) -0.0013(13)
C17 0.0384(15) 0.0299(13) 0.0381(13) 0.0011(14) 0.0064(11) 0.0013(13)
C18 0.0441(15) 0.0309(14) 0.0378(14) 0.0017(15) 0.0027(11) -0.0004(12)
C19 0.117(3) 0.074(3) 0.060(2) -0.017(3) 0.011(2) -0.021(2)
C20 0.179(5) 0.185(6) 0.0443(19) -0.078(5) 0.020(3) 0.017(3)
C21 0.109(3) 0.053(2) 0.0469(17) -0.019(2) -0.0107(19) -0.0074(16)
C22 0.096(3) 0.065(2) 0.0452(16) -0.009(2) 0.0064(18) 0.0127(17)

loop_
_atom_type_symbol
_atom_type_description
_atom_type_scat_dispersion_real
_atom_type_scat_dispersion_imag
_atom_type_scat_source
C C 0.0033 0.0000 'International Tables Vol C Tables 4.2.6.8 and 6.1.1.4'
H H 0.0000 0.0000 'International Tables Vol C Tables 4.2.6.8 and 6.1.1.4'
N N 0.0061 0.0000 'International Tables Vol C Tables 4.2.6.8 and 6.1.1.4'
O O 0.0106 0.0000 'International Tables Vol C Tables 4.2.6.8 and 6.1.1.4'

loop_
_geom_angle_atom_site_label_1
_geom_angle_atom_site_label_2
_geom_angle_atom_site_label_3
_geom_angle
C2 O1 C19 119.4(2)
C3 O2 C20 118.0(3)
C9 O4 C21 113.9(2)
C10 O5 C22 117.2(2)
C8 N7 C6 118.9(2)
C8 N7 C16 123.8(2)
C6 N7 C16 117.0(2)
C2 C1 C15 120.8(3)
C2 C1 H1 119.6
C15 C1 H1 119.6
O1 C2 C3 115.4(2)
O1 C2 C1 125.2(3)
C3 C2 C1 119.4(3)
C4 C3 O2 125.2(3)
C4 C3 C2 119.8(3)
O2 C3 C2 114.9(3)
C3 C4 C14 121.8(3)
C3 C4 H4 119.1
C14 C4 H4 119.1
C14 C5 C6 109.6(2)
C14 C5 H5A 109.7
C6 C5 H5A 109.7
C14 C5 H5B 109.7
C6 C5 H5B 109.7
H5A C5 H5B 108.2
N7 C6 C5 108.9(2)
N7 C6 H6A 109.9
C5 C6 H6A 109.9
N7 C6 H6B 109.9
C5 C6 H6B 109.9
H6A C6 H6B 108.3
O3 C8 N7 120.5(2)
O3 C8 C17 122.4(2)
N7 C8 C17 117.1(2)
O4 C9 C10 117.5(2)
O4 C9 C17 122.4(3)
C10 C9 C17 119.9(3)
O5 C10 C11 124.8(3)
O5 C10 C9 115.3(3)
C11 C10 C9 119.9(2)
C10 C11 C12 120.3(3)
C10 C11 H11 119.9
C12 C11 H11 119.9
C18 C12 C11 121.0(3)
C18 C12 H12 119.5
C11 C12 H12 119.5
C18 C13 C16 111.8(2)
C18 C13 H13A 109.3
C16 C13 H13A 109.3
C18 C13 H13B 109.3
C16 C13 H13B 109.3
H13A C13 H13B 107.9
C15 C14 C4 118.4(3)
C15 C14 C5 120.9(2)
C4 C14 C5 120.6(3)
C14 C15 C1 119.7(2)
C14 C15 C16 122.0(3)
C1 C15 C16 118.2(3)
N7 C16 C13 108.5(2)
N7 C16 C15 111.4(2)
C13 C16 C15 110.2(2)
N7 C16 H16 108.9
C13 C16 H16 108.9
C15 C16 H16 108.9
C18 C17 C9 119.3(3)
C18 C17 C8 119.4(2)
C9 C17 C8 121.3(3)
C12 C18 C17 119.6(2)
C12 C18 C13 122.5(3)
C17 C18 C13 117.9(2)
O1 C19 H19A 109.5
O1 C19 H19B 109.5
H19A C19 H19B 109.5
O1 C19 H19C 109.5
H19A C19 H19C 109.5
H19B C19 H19C 109.5
O2 C20 H20A 109.5
O2 C20 H20B 109.5
H20A C20 H20B 109.5
O2 C20 H20C 109.5
H20A C20 H20C 109.5
H20B C20 H20C 109.5
O4 C21 H21A 109.5
O4 C21 H21B 109.5
H21A C21 H21B 109.5
O4 C21 H21C 109.5
H21A C21 H21C 109.5
H21B C21 H21C 109.5
O5 C22 H22A 109.5
O5 C22 H22B 109.5
H22A C22 H22B 109.5
O5 C22 H22C 109.5
H22A C22 H22C 109.5
H22B C22 H22C 109.5

loop_
_geom_bond_atom_site_label_1
_geom_bond_atom_site_label_2
_geom_bond_distance
_geom_bond_publ_flag
O1 C2 1.372(4) ?
O1 C19 1.384(4) ?
O2 C3 1.374(3) ?
O2 C20 1.404(6) ?
O3 C8 1.220(3) y
O4 C9 1.364(4) ?
O4 C21 1.433(4) ?
O5 C10 1.365(3) ?
O5 C22 1.428(4) ?
N7 C8 1.361(3) y
N7 C6 1.455(3) y
N7 C16 1.470(3) y
C1 C2 1.391(4) ?
C1 C15 1.397(4) ?
C1 H1 0.93 ?
C2 C3 1.386(5) ?
C3 C4 1.363(5) ?
C4 C14 1.409(4) ?
C4 H4 0.93 ?
C5 C14 1.495(4) ?
C5 C6 1.513(4) ?
C5 H5A 0.97 ?
C5 H5B 0.97 ?
C6 H6A 0.97 ?
C6 H6B 0.97 ?
C8 C17 1.483(4) ?
C9 C10 1.403(4) ?
C9 C17 1.404(3) ?
C10 C11 1.372(4) ?
C11 C12 1.388(4) ?
C11 H11 0.93 ?
C12 C18 1.378(4) ?
C12 H12 0.93 ?
C13 C18 1.502(3) ?
C13 C16 1.511(4) ?
C13 H13A 0.97 ?
C13 H13B 0.97 ?
C14 C15 1.383(4) ?
C15 C16 1.528(3) ?
C16 H16 0.98 ?
C17 C18 1.402(4) ?
C19 H19A 0.96 ?
C19 H19B 0.96 ?
C19 H19C 0.96 ?
C20 H20A 0.96 ?
C20 H20B 0.96 ?
C20 H20C 0.96 ?
C21 H21A 0.96 ?
C21 H21B 0.96 ?
C21 H21C 0.96 ?
C22 H22A 0.96 ?
C22 H22B 0.96 ?
C22 H22C 0.96 ?

loop_
_geom_hbond_atom_site_label_D
_geom_hbond_atom_site_label_H
_geom_hbond_atom_site_label_A
_geom_hbond_site_symmetry_A
_geom_hbond_distance_DH
_geom_hbond_distance_HA
_geom_hbond_distance_DA
_geom_hbond_angle_DHA
C12 H12 O3 1_545 0.93 2.33 3.127(3) 144
C19 H19C O4 2_546 0.96 2.56 3.407(5) 147
C5 H5B Cg1 2_656 0.97 2.57 3.519(3) 165
C6 H6B Cg1 2_556 0.97 2.56 3.474(3) 157
C22 H22A Cg2 2_546 0.96 2.83 3.778(4) 167

loop_
_geom_torsion_atom_site_label_1
_geom_torsion_atom_site_label_2
_geom_torsion_atom_site_label_3
_geom_torsion_atom_site_label_4
_geom_torsion
_geom_torsion_publ_flag
C19 O1 C2 C3 -175.8(3) ?
C19 O1 C2 C1 3.7(5) y
C15 C1 C2 O1 -179.5(3) ?
C15 C1 C2 C3 0.1(5) ?
C20 O2 C3 C4 -4.4(6) y
C20 O2 C3 C2 174.3(4) ?
O1 C2 C3 C4 177.5(3) ?
C1 C2 C3 C4 -2.1(5) ?
O1 C2 C3 O2 -1.2(5) ?
C1 C2 C3 O2 179.2(3) ?
O2 C3 C4 C14 -179.8(3) ?
C2 C3 C4 C14 1.6(5) ?
C8 N7 C6 C5 124.4(3) ?
C16 N7 C6 C5 -61.6(3) ?
C14 C5 C6 N7 56.0(3) ?
C6 N7 C8 O3 -5.0(4) ?
C16 N7 C8 O3 -178.6(3) ?
C6 N7 C8 C17 175.0(2) ?
C16 N7 C8 C17 1.4(4) ?
C21 O4 C9 C10 93.0(3) y
C21 O4 C9 C17 -90.4(3) y
C22 O5 C10 C11 -14.3(4) y
C22 O5 C10 C9 165.7(3) y
O4 C9 C10 O5 -3.0(4) ?
C17 C9 C10 O5 -179.6(2) ?
O4 C9 C10 C11 177.0(3) ?
C17 C9 C10 C11 0.3(4) ?
O5 C10 C11 C12 -178.6(3) ?
C9 C10 C11 C12 1.5(4) ?
C10 C11 C12 C18 -1.9(5) ?
C3 C4 C14 C15 1.0(5) ?
C3 C4 C14 C5 -176.6(3) ?
C6 C5 C14 C15 -23.7(4) ?
C6 C5 C14 C4 153.8(3) ?
C4 C14 C15 C1 -3.0(4) ?
C5 C14 C15 C1 174.6(3) ?
C4 C14 C15 C16 174.4(2) ?
C5 C14 C15 C16 -8.1(4) ?
C2 C1 C15 C14 2.5(4) ?
C2 C1 C15 C16 -174.9(3) ?
C8 N7 C16 C13 -35.8(3) ?
C6 N7 C16 C13 150.5(2) ?
C8 N7 C16 C15 -157.4(2) ?
C6 N7 C16 C15 29.0(3) ?
C18 C13 C16 N7 52.0(3) ?
C18 C13 C16 C15 174.3(2) ?
C14 C15 C16 N7 6.7(4) ?
C1 C15 C16 N7 -175.9(2) ?
C14 C15 C16 C13 -113.8(3) ?
C1 C15 C16 C13 63.5(3) ?
O4 C9 C17 C18 -178.2(3) ?
C10 C9 C17 C18 -1.7(4) ?
O4 C9 C17 C8 1.9(4) ?
C10 C9 C17 C8 178.4(3) ?
O3 C8 C17 C18 -163.1(3) ?
N7 C8 C17 C18 16.8(4) ?
O3 C8 C17 C9 16.8(4) ?
N7 C8 C17 C9 -163.2(2) ?
C11 C12 C18 C17 0.6(4) ?
C11 C12 C18 C13 178.9(3) ?
C9 C17 C18 C12 1.2(4) ?
C8 C17 C18 C12 -178.8(3) ?
C9 C17 C18 C13 -177.2(3) ?
C8 C17 C18 C13 2.8(4) ?
C16 C13 C18 C12 143.5(3) ?
C16 C13 C18 C17 -38.2(4) ?

loop_
_cod_related_entry_id
_cod_related_entry_database
_cod_related_entry_code
1 ChemSpider 21179809
